data_7127801
loop_
_publ_author_name
'Gao, Chao'
'Xu, Jian'
'Zhu, Shuxian'
'Jian, Kaixia'
'Xuan, Qingqing'
'Song, Qiuling'

_publ_section_title
;
 Preparation of anthranils via chemoselective oxidative radical
 cyclization of 3-(2-azidoaryl) substituted propargyl alcohols.
;
_journal_issue 16
_journal_name_full 'Chemical communications (Cambridge, England)'
_journal_page_first 2037
_journal_page_last 2040
_journal_paper_doi 10.1039/d0cc07919g
_journal_volume 57
_journal_year 2021
_chemical_formula_moiety 'C21 H13 Cl F N O'
_chemical_formula_sum 'C21 H14 Cl F N O'
_chemical_formula_weight 350.78
_space_group_crystal_system monoclinic
_space_group_IT_number 14
_space_group_name_Hall '-P 2ybc'
_space_group_name_H-M_alt 'P 1 21/c 1'
_atom_sites_solution_hydrogens geom
_atom_sites_solution_primary dual
_audit_block_doi 10.5517/ccdc.csd.cc228zt5
_audit_creation_date 2019-05-10
_audit_creation_method
;
Olex2 1.2
(compiled 2018.05.29 svn.r3508 for OlexSys, GUI svn.r5506)
;
_audit_update_record
;
2019-05-10 deposited with the CCDC.	2021-01-12 downloaded from the CCDC.
;
_cell_angle_alpha 90
_cell_angle_beta 103.858(6)
_cell_angle_gamma 90
_cell_formula_units_Z 4
_cell_length_a 14.1901(8)
_cell_length_b 13.1981(9)
_cell_length_c 9.2973(6)
_cell_measurement_reflns_used 1415
_cell_measurement_temperature 293(2)
_cell_measurement_theta_max 23.9130
_cell_measurement_theta_min 4.2720
_cell_volume 1690.54(19)
_computing_cell_refinement 'CrysAlisPro 1.171.38.41 (Rigaku OD, 2015)'
_computing_data_collection 'CrysAlisPro 1.171.38.41 (Rigaku OD, 2015)'
_computing_data_reduction 'CrysAlisPro 1.171.38.41 (Rigaku OD, 2015)'
_computing_molecular_graphics 'Olex2 (Dolomanov et al., 2009)'
_computing_publication_material 'Olex2 (Dolomanov et al., 2009)'
_computing_structure_refinement 'ShelXL (Sheldrick, 2015)'
_computing_structure_solution 'ShelXT (Sheldrick, 2015)'
_diffrn_ambient_temperature 293(2)
_diffrn_detector 'CCD plate'
_diffrn_detector_area_resol_mean 16.1213
_diffrn_detector_type Eos
_diffrn_measured_fraction_theta_full 0.997
_diffrn_measured_fraction_theta_max 0.837
_diffrn_measurement_details
;
List of Runs (angles in degrees, time in seconds):

  # Type    Start    End  Width  t~exp~   \w     \q     \k     \f   Frames
#--------------------------------------------------------------------------
  1  \w    -53.00  35.00   1.00    8.00    --   15.49 -19.00 -30.00   88
  2  \w    -21.00  42.00   1.00    8.00    --   15.49 -99.00 -90.00   63
  3  \w    -24.00  23.00   1.00    8.00    --  -16.12 -99.00 -60.00   47
  4  \w    -23.00  12.00   1.00    8.00    --  -16.12 -99.00 150.00   35
;
_diffrn_measurement_device 'four-circle diffractometer'
_diffrn_measurement_device_type 'Xcalibur, Eos, Gemini'
_diffrn_measurement_method '\w scans'
_diffrn_orient_matrix_type 'CrysAlisPro convention (1999,Acta A55,543-557)'
_diffrn_orient_matrix_UB_11 0.0502599000
_diffrn_orient_matrix_UB_12 0.0084882000
_diffrn_orient_matrix_UB_13 0.0299852000
_diffrn_orient_matrix_UB_21 -0.0095643000
_diffrn_orient_matrix_UB_22 0.0518686000
_diffrn_orient_matrix_UB_23 0.0099539000
_diffrn_orient_matrix_UB_31 -0.0060519000
_diffrn_orient_matrix_UB_32 -0.0108116000
_diffrn_orient_matrix_UB_33 0.0720508000
_diffrn_radiation_monochromator graphite
_diffrn_radiation_probe x-ray
_diffrn_radiation_type MoK\a
_diffrn_radiation_wavelength 0.71073
_diffrn_reflns_av_R_equivalents 0.0329
_diffrn_reflns_av_unetI/netI 0.0625
_diffrn_reflns_Laue_measured_fraction_full 0.997
_diffrn_reflns_Laue_measured_fraction_max 0.837
_diffrn_reflns_limit_h_max 19
_diffrn_reflns_limit_h_min -15
_diffrn_reflns_limit_k_max 15
_diffrn_reflns_limit_k_min -17
_diffrn_reflns_limit_l_max 11
_diffrn_reflns_limit_l_min -12
_diffrn_reflns_number 8247
_diffrn_reflns_point_group_measured_fraction_full 0.997
_diffrn_reflns_point_group_measured_fraction_max 0.837
_diffrn_reflns_theta_full 25.242
_diffrn_reflns_theta_max 29.347
_diffrn_reflns_theta_min 3.356
_diffrn_source 'fine-focus sealed X-ray tube'
_diffrn_source_type 'Enhance (Mo) X-ray Source'
_exptl_absorpt_coefficient_mu 0.244
_exptl_absorpt_correction_T_max 1.00000
_exptl_absorpt_correction_T_min 0.24449
_exptl_absorpt_correction_type multi-scan
_exptl_absorpt_process_details
;
CrysAlisPro 1.171.38.41 (Rigaku Oxford Diffraction, 2015)
Empirical absorption correction using spherical harmonics,
 implemented in SCALE3 ABSPACK scaling algorithm.
;
_exptl_crystal_density_diffrn 1.378
_exptl_crystal_description block
_exptl_crystal_F_000 724
_refine_diff_density_max 0.201
_refine_diff_density_min -0.317
_refine_diff_density_rms 0.039
_refine_ls_extinction_method none
_refine_ls_goodness_of_fit_ref 0.920
_refine_ls_hydrogen_treatment constr
_refine_ls_matrix_type full
_refine_ls_number_parameters 226
_refine_ls_number_reflns 3894
_refine_ls_number_restraints 0
_refine_ls_restrained_S_all 0.920
_refine_ls_R_factor_all 0.1221
_refine_ls_R_factor_gt 0.0549
_refine_ls_shift/su_max 0.000
_refine_ls_shift/su_mean 0.000
_refine_ls_structure_factor_coef Fsqd
_refine_ls_weighting_details 'w=1/[\s^2^(Fo^2^)+(0.1000P)^2^] where P=(Fo^2^+2Fc^2^)/3'
_refine_ls_weighting_scheme calc
_refine_ls_wR_factor_gt 0.1406
_refine_ls_wR_factor_ref 0.1912
_reflns_Friedel_coverage 0.000
_reflns_number_gt 2057
_reflns_number_total 3894
_reflns_threshold_expression 'I > 2\s(I)'
_cod_data_source_file d0cc07919g2.cif
_cod_data_source_block exp_6757
_cod_depositor_comments 'Adding full bibliography for 7127801.cif.'
_cod_database_code 7127801
_shelx_shelxl_version_number 2014/7
_shelx_space_group_comment
;
The symmetry employed for this shelxl refinement is uniquely defined
by the following loop, which should always be used as a source of
symmetry information in preference to the above space-group names.
They are only intended as comments.
;
_reflns_odcompleteness_completeness 99.48
_reflns_odcompleteness_iscentric 1
_reflns_odcompleteness_theta 26.32
_olex2_refinement_description
;
1. Fixed Uiso
 At 1.2 times of:
  All C(H) groups
2.a Aromatic/amide H refined with riding coordinates:
 C00A(H00A), C00C(H00C), C00D(H00D), C00E(H00E), C00F(H00F), C00H(H00H),
 C00I(H00I), C00K(H00K), C00L(H00L), C00M(H00M), C00N(H00N), C00O(H00O),
 C00P(H00P)
;
_olex2_date_sample_data_collection 2019-05-10
_olex2_submission_special_instructions 'No special instructions were received'
_oxdiff_exptl_absorpt_empirical_details
;
Empirical correction (ABSPACK) includes:
- Absorption correction using spherical harmonics
- Frame scaling
;
_oxdiff_exptl_absorpt_empirical_full_max 7.572
_oxdiff_exptl_absorpt_empirical_full_min 0.531

loop_
_space_group_symop_operation_xyz
'x, y, z'
'-x, y+1/2, -z+1/2'
'-x, -y, -z'
'x, -y-1/2, z-1/2'

loop_
_atom_site_label
_atom_site_type_symbol
_atom_site_fract_x
_atom_site_fract_y
_atom_site_fract_z
_atom_site_U_iso_or_equiv
_atom_site_adp_type
_atom_site_occupancy
_atom_site_site_symmetry_order
_atom_site_calc_flag
_atom_site_refinement_flags_posn
_atom_site_refinement_flags_adp
_atom_site_refinement_flags_occupancy
_atom_site_disorder_assembly
_atom_site_disorder_group
Cl01 Cl -0.05142(5) 0.37725(7) 0.24949(11) 0.0890(4) Uani 1 1 d . . . . .
O002 O 0.33163(13) 0.34172(15) 0.73314(19) 0.0579(5) Uani 1 1 d . . . . .
F003 F 0.05136(14) 0.35817(15) 0.8063(2) 0.0900(7) Uani 1 1 d . . . . .
N004 N 0.25056(18) 0.34316(19) 0.7937(3) 0.0632(7) Uani 1 1 d . . . . .
C005 C 0.39352(16) 0.39268(19) 0.3867(3) 0.0435(6) Uani 1 1 d . . . . .
C006 C 0.20456(18) 0.36050(19) 0.5406(3) 0.0457(6) Uani 1 1 d . . . . .
C007 C 0.30513(18) 0.35321(19) 0.5831(3) 0.0464(6) Uani 1 1 d . . . . .
C008 C 0.47959(17) 0.3732(2) 0.3268(3) 0.0458(6) Uani 1 1 d . . . . .
C009 C 0.31822(16) 0.4626(2) 0.3026(3) 0.0442(6) Uani 1 1 d . . . . .
C00A C 0.38656(18) 0.3505(2) 0.5151(3) 0.0491(7) Uani 1 1 d . . . . .
H00A H 0.4409 0.3152 0.5667 0.059 Uiso 1 1 calc R . . . .
C00B C 0.1768(2) 0.3544(2) 0.6773(3) 0.0530(7) Uani 1 1 d . . . . .
C00C C 0.28813(17) 0.5452(2) 0.3722(3) 0.0501(7) Uani 1 1 d . . . . .
H00C H 0.3177 0.5593 0.4707 0.060 Uiso 1 1 calc R . . . .
C00D C 0.53353(18) 0.2843(2) 0.3612(3) 0.0544(7) Uani 1 1 d . . . . .
H00D H 0.5137 0.2353 0.4195 0.065 Uiso 1 1 calc R . . . .
C00E C 0.13401(19) 0.3680(2) 0.4052(3) 0.0525(7) Uani 1 1 d . . . . .
H00E H 0.1516 0.3709 0.3151 0.063 Uiso 1 1 calc R . . . .
C00F C 0.51087(19) 0.4440(2) 0.2371(3) 0.0585(7) Uani 1 1 d . . . . .
H00F H 0.4760 0.5037 0.2117 0.070 Uiso 1 1 calc R . . . .
C00G C 0.0762(2) 0.3601(2) 0.6744(4) 0.0635(8) Uani 1 1 d . . . . .
C00H C 0.27480(19) 0.4447(2) 0.1536(3) 0.0584(7) Uani 1 1 d . . . . .
H00H H 0.2954 0.3907 0.1047 0.070 Uiso 1 1 calc R . . . .
C00I C 0.2141(2) 0.6066(2) 0.2951(3) 0.0622(8) Uani 1 1 d . . . . .
H00I H 0.1942 0.6618 0.3424 0.075 Uiso 1 1 calc R . . . .
C00J C 0.0399(2) 0.3707(2) 0.4118(3) 0.0595(8) Uani 1 1 d . . . . .
C00K C 0.6154(2) 0.2681(3) 0.3104(3) 0.0698(9) Uani 1 1 d . . . . .
H00K H 0.6510 0.2089 0.3358 0.084 Uiso 1 1 calc R . . . .
C00L C 0.6452(2) 0.3388(3) 0.2219(4) 0.0737(10) Uani 1 1 d . . . . .
H00L H 0.7004 0.3272 0.1871 0.088 Uiso 1 1 calc R . . . .
C00M C 0.5932(2) 0.4266(3) 0.1852(3) 0.0703(9) Uani 1 1 d . . . . .
H00M H 0.6132 0.4744 0.1253 0.084 Uiso 1 1 calc R . . . .
C00N C 0.0104(2) 0.3681(2) 0.5471(4) 0.0691(9) Uani 1 1 d . . . . .
H00N H -0.0551 0.3721 0.5464 0.083 Uiso 1 1 calc R . . . .
C00O C 0.1698(2) 0.5871(3) 0.1502(4) 0.0767(10) Uani 1 1 d . . . . .
H00O H 0.1188 0.6276 0.1003 0.092 Uiso 1 1 calc R . . . .
C00P C 0.2011(2) 0.5073(3) 0.0786(3) 0.0766(10) Uani 1 1 d . . . . .
H00P H 0.1725 0.4952 -0.0208 0.092 Uiso 1 1 calc R . . . .

loop_
_atom_site_aniso_label
_atom_site_aniso_U_11
_atom_site_aniso_U_22
_atom_site_aniso_U_33
_atom_site_aniso_U_23
_atom_site_aniso_U_13
_atom_site_aniso_U_12
Cl01 0.0540(5) 0.0829(7) 0.1163(8) 0.0096(5) -0.0066(4) 0.0012(4)
O002 0.0589(11) 0.0694(14) 0.0484(11) 0.0098(9) 0.0190(9) 0.0084(9)
F003 0.0951(15) 0.0851(15) 0.1117(16) 0.0174(11) 0.0678(13) 0.0110(10)
N004 0.0727(17) 0.0677(17) 0.0592(16) 0.0109(12) 0.0358(13) 0.0099(13)
C005 0.0392(13) 0.0487(15) 0.0420(13) -0.0073(12) 0.0086(10) -0.0014(11)
C006 0.0479(15) 0.0393(15) 0.0539(15) 0.0022(12) 0.0198(12) -0.0008(11)
C007 0.0510(15) 0.0460(15) 0.0443(15) 0.0044(11) 0.0156(11) 0.0057(12)
C008 0.0402(14) 0.0538(17) 0.0434(14) -0.0090(12) 0.0097(11) -0.0022(11)
C009 0.0415(13) 0.0469(15) 0.0464(14) 0.0029(12) 0.0146(11) 0.0021(11)
C00A 0.0425(14) 0.0567(17) 0.0479(15) 0.0031(13) 0.0107(11) 0.0071(12)
C00B 0.0580(17) 0.0426(16) 0.0641(18) 0.0071(13) 0.0261(14) 0.0025(13)
C00C 0.0459(14) 0.0496(16) 0.0606(16) -0.0015(13) 0.0239(12) -0.0025(12)
C00D 0.0481(15) 0.0593(18) 0.0565(16) -0.0084(14) 0.0138(12) 0.0038(13)
C00E 0.0499(16) 0.0467(17) 0.0617(17) 0.0034(13) 0.0151(13) -0.0010(12)
C00F 0.0546(16) 0.066(2) 0.0571(17) -0.0060(14) 0.0187(13) -0.0008(14)
C00G 0.070(2) 0.0487(18) 0.086(2) 0.0135(16) 0.0480(18) 0.0065(14)
C00H 0.0549(16) 0.070(2) 0.0493(16) 0.0013(14) 0.0105(12) 0.0073(14)
C00I 0.0567(18) 0.0517(18) 0.089(2) 0.0098(16) 0.0379(17) 0.0054(14)
C00J 0.0493(17) 0.0448(17) 0.083(2) 0.0063(14) 0.0127(14) -0.0013(12)
C00K 0.0527(18) 0.078(2) 0.079(2) -0.0181(18) 0.0167(15) 0.0095(15)
C00L 0.0530(18) 0.097(3) 0.080(2) -0.026(2) 0.0326(16) -0.0005(17)
C00M 0.0679(19) 0.084(3) 0.068(2) -0.0157(17) 0.0349(16) -0.0142(18)
C00N 0.0516(18) 0.053(2) 0.110(3) 0.0131(18) 0.0343(18) 0.0040(14)
C00O 0.0551(18) 0.089(3) 0.088(2) 0.035(2) 0.0204(18) 0.0220(17)
C00P 0.0616(18) 0.101(3) 0.063(2) 0.0153(19) 0.0077(15) 0.0176(18)

loop_
_atom_type_symbol
_atom_type_description
_atom_type_scat_dispersion_real
_atom_type_scat_dispersion_imag
_atom_type_scat_source
C C 0.0033 0.0016 'International Tables Vol C Tables 4.2.6.8 and 6.1.1.4'
H H 0.0000 0.0000 'International Tables Vol C Tables 4.2.6.8 and 6.1.1.4'
Cl Cl 0.1484 0.1585 'International Tables Vol C Tables 4.2.6.8 and 6.1.1.4'
F F 0.0171 0.0103 'International Tables Vol C Tables 4.2.6.8 and 6.1.1.4'
N N 0.0061 0.0033 'International Tables Vol C Tables 4.2.6.8 and 6.1.1.4'
O O 0.0106 0.0060 'International Tables Vol C Tables 4.2.6.8 and 6.1.1.4'

loop_
_geom_angle_atom_site_label_1
_geom_angle_atom_site_label_2
_geom_angle_atom_site_label_3
_geom_angle
_geom_angle_site_symmetry_1
_geom_angle_site_symmetry_3
_geom_angle_publ_flag
C007 O002 N004 111.0(2) . . ?
C00B N004 O002 103.77(19) . . ?
C008 C005 C009 117.6(2) . . ?
C00A C005 C008 120.4(2) . . ?
C00A C005 C009 121.9(2) . . ?
C007 C006 C00B 103.2(2) . . ?
C007 C006 C00E 135.9(2) . . ?
C00E C006 C00B 120.9(2) . . ?
O002 C007 C006 108.1(2) . . ?
O002 C007 C00A 113.0(2) . . ?
C006 C007 C00A 138.8(2) . . ?
C00D C008 C005 121.0(2) . . ?
C00F C008 C005 121.2(2) . . ?
C00F C008 C00D 117.7(2) . . ?
C00C C009 C005 120.4(2) . . ?
C00C C009 C00H 119.0(2) . . ?
C00H C009 C005 120.6(2) . . ?
C005 C00A C007 128.0(2) . . ?
C005 C00A H00A 116.0 . . ?
C007 C00A H00A 116.0 . . ?
N004 C00B C006 113.9(2) . . ?
N004 C00B C00G 127.9(3) . . ?
C006 C00B C00G 118.2(3) . . ?
C009 C00C H00C 120.0 . . ?
C00I C00C C009 119.9(3) . . ?
C00I C00C H00C 120.0 . . ?
C008 C00D H00D 119.5 . . ?
C00K C00D C008 121.0(3) . . ?
C00K C00D H00D 119.5 . . ?
C006 C00E H00E 121.4 . . ?
C00J C00E C006 117.3(3) . . ?
C00J C00E H00E 121.4 . . ?
C008 C00F H00F 119.6 . . ?
C00M C00F C008 120.9(3) . . ?
C00M C00F H00F 119.6 . . ?
F003 C00G C00B 117.4(3) . . ?
C00N C00G F003 122.0(3) . . ?
C00N C00G C00B 120.7(3) . . ?
C009 C00H H00H 120.0 . . ?
C00P C00H C009 120.1(3) . . ?
C00P C00H H00H 120.0 . . ?
C00C C00I H00I 119.5 . . ?
C00O C00I C00C 120.9(3) . . ?
C00O C00I H00I 119.5 . . ?
C00E C00J Cl01 120.0(2) . . ?
C00E C00J C00N 123.0(3) . . ?
C00N C00J Cl01 117.0(2) . . ?
C00D C00K H00K 119.8 . . ?
C00D C00K C00L 120.5(3) . . ?
C00L C00K H00K 119.8 . . ?
C00K C00L H00L 120.1 . . ?
C00M C00L C00K 119.9(3) . . ?
C00M C00L H00L 120.1 . . ?
C00F C00M H00M 120.0 . . ?
C00L C00M C00F 120.1(3) . . ?
C00L C00M H00M 120.0 . . ?
C00G C00N C00J 120.0(3) . . ?
C00G C00N H00N 120.0 . . ?
C00J C00N H00N 120.0 . . ?
C00I C00O H00O 120.2 . . ?
C00I C00O C00P 119.7(3) . . ?
C00P C00O H00O 120.2 . . ?
C00H C00P H00P 119.8 . . ?
C00O C00P C00H 120.4(3) . . ?
C00O C00P H00P 119.8 . . ?

loop_
_geom_bond_atom_site_label_1
_geom_bond_atom_site_label_2
_geom_bond_distance
_geom_bond_site_symmetry_2
_geom_bond_publ_flag
Cl01 C00J 1.740(3) . ?
O002 N004 1.397(3) . ?
O002 C007 1.364(3) . ?
F003 C00G 1.355(3) . ?
N004 C00B 1.321(3) . ?
C005 C008 1.481(3) . ?
C005 C009 1.485(3) . ?
C005 C00A 1.342(3) . ?
C006 C007 1.390(3) . ?
C006 C00B 1.419(4) . ?
C006 C00E 1.412(3) . ?
C007 C00A 1.444(3) . ?
C008 C00D 1.396(4) . ?
C008 C00F 1.394(4) . ?
C009 C00C 1.387(4) . ?
C009 C00H 1.394(4) . ?
C00A H00A 0.9300 . ?
C00B C00G 1.424(4) . ?
C00C H00C 0.9300 . ?
C00C C00I 1.383(4) . ?
C00D H00D 0.9300 . ?
C00D C00K 1.372(4) . ?
C00E H00E 0.9300 . ?
C00E C00J 1.352(4) . ?
C00F H00F 0.9300 . ?
C00F C00M 1.386(4) . ?
C00G C00N 1.325(4) . ?
C00H H00H 0.9300 . ?
C00H C00P 1.383(4) . ?
C00I H00I 0.9300 . ?
C00I C00O 1.368(4) . ?
C00J C00N 1.418(4) . ?
C00K H00K 0.9300 . ?
C00K C00L 1.376(5) . ?
C00L H00L 0.9300 . ?
C00L C00M 1.372(5) . ?
C00M H00M 0.9300 . ?
C00N H00N 0.9300 . ?
C00O H00O 0.9300 . ?
C00O C00P 1.375(4) . ?
C00P H00P 0.9300 . ?
